data_7016824
loop_
_publ_author_name
'Cade, Ian A.'
'Hill, Anthony F.'

_publ_section_title
;
 1-Borabenzonitrile (B-cyanoboratabenzene).
;
_journal_issue 40
_journal_name_full 'Dalton transactions (Cambridge, England : 2003)'
_journal_page_first 10563
_journal_page_last 10567
_journal_paper_doi 10.1039/c1dt10849b
_journal_volume 40
_journal_year 2011
_chemical_formula_moiety 'C16 H20 B1 N1 Ru1'
_chemical_formula_sum 'C16 H20 B N Ru'
_chemical_formula_weight 338.22
_chemical_name_common RuCp*(C5H5B-CN)
_space_group_IT_number 14
_symmetry_cell_setting monoclinic
_symmetry_space_group_name_Hall '-P 2ybc'
_symmetry_space_group_name_H-M 'P 1 21/c 1'
_atom_sites_solution_hydrogens geom
_atom_sites_solution_primary direct
_audit_creation_date 09-05-06
_audit_creation_method CRYSTALS_ver_12.85
_cell_angle_alpha 90
_cell_angle_beta 92.2428(18)
_cell_angle_gamma 90
_cell_formula_units_Z 4
_cell_length_a 7.3762(2)
_cell_length_b 11.7494(3)
_cell_length_c 17.3553(4)
_cell_measurement_reflns_used 15955
_cell_measurement_temperature 200
_cell_measurement_theta_max 27
_cell_measurement_theta_min 2.6
_cell_volume 1502.96(7)
_computing_cell_refinement 'DENZO/SCALEPACK (Otwinowski & Minor, 1997)'
_computing_data_collection 'COLLECT (Nonius, 1997-2001).'
_computing_data_reduction 'DENZO/SCALEPACK (Otwinowski & Minor, 1997)'
_computing_molecular_graphics 'Ortep-3 for Windows v. 2.01'
_computing_publication_material 'CRYSTALS (Betteridge et al., 2003)'
_computing_structure_refinement 'CRYSTALS (Betteridge et al., 2003)'
_computing_structure_solution 'SIR92 (Altomare et al., 1994)'
_diffrn_ambient_temperature 200
_diffrn_measured_fraction_theta_full 0.999
_diffrn_measured_fraction_theta_max 0.999
_diffrn_measurement_device 'Nonius KappaCCD'
_diffrn_measurement_device_type Area
_diffrn_measurement_method \w
_diffrn_radiation_monochromator graphite
_diffrn_radiation_type 'Mo K\a'
_diffrn_radiation_wavelength 0.71073
_diffrn_reflns_av_R_equivalents 0.066
_diffrn_reflns_limit_h_max 9
_diffrn_reflns_limit_h_min -9
_diffrn_reflns_limit_k_max 15
_diffrn_reflns_limit_k_min -15
_diffrn_reflns_limit_l_max 22
_diffrn_reflns_limit_l_min -22
_diffrn_reflns_number 24979
_diffrn_reflns_theta_full 27.485
_diffrn_reflns_theta_max 27.485
_diffrn_reflns_theta_min 3.263
_diffrn_standards_number 0
_exptl_absorpt_coefficient_mu 1.028
_exptl_absorpt_correction_T_max 0.971
_exptl_absorpt_correction_T_min 0.871
_exptl_absorpt_correction_type integration
_exptl_absorpt_process_details
;
Gaussian integration (Coppens, 1970)
;
_exptl_crystal_colour 'pale orange'
_exptl_crystal_density_diffrn 1.495
_exptl_crystal_density_method 'not measured'
_exptl_crystal_description plate
_exptl_crystal_F_000 688
_exptl_crystal_size_max 0.22
_exptl_crystal_size_mid 0.15
_exptl_crystal_size_min 0.03
_refine_diff_density_max 0.89
_refine_diff_density_min -0.85
_refine_ls_extinction_coef 137(17)
_refine_ls_extinction_method 'Larson (1970), Equation 22'
_refine_ls_goodness_of_fit_ref 0.9137
_refine_ls_hydrogen_treatment constr
_refine_ls_matrix_type full
_refine_ls_number_parameters 173
_refine_ls_number_reflns 3444
_refine_ls_number_restraints 0
_refine_ls_R_factor_all 0.0573
_refine_ls_R_factor_gt 0.0296
_refine_ls_shift/su_max 0.000926
_refine_ls_structure_factor_coef Fsqd
_refine_ls_weighting_details
;
Method, part 1, Chebychev polynomial, (Watkin, 1994, Prince, 1982)
[weight] = 1.0/[A~0~*T~0~(x)+A~1~*T~1~(x) ... +A~n-1~]*T~n-1~(x)]
where A~i~ are the Chebychev coefficients listed below and x= Fcalc/Fmax
Method = Robust Weighting (Prince, 1982)
W = [weight] * [1-(deltaF/6*sigmaF)^2^]^2^
A~i~ are:
23.3 36.1 19.0 5.37
;
_refine_ls_weighting_scheme calc
_refine_ls_wR_factor_all 0.1328
_refine_ls_wR_factor_gt 0.0878
_refine_ls_wR_factor_ref 0.1328
_reflns_limit_h_max 9
_reflns_limit_h_min -9
_reflns_limit_k_max 15
_reflns_limit_k_min 0
_reflns_limit_l_max 22
_reflns_limit_l_min 0
_reflns_number_gt 2051
_reflns_number_total 3446
_reflns_threshold_expression I>2.0\s(I)
_oxford_diffrn_Wilson_B_factor 2.54
_oxford_diffrn_Wilson_scale 13.72
_oxford_refine_ls_r_factor_ref 0.0573
_oxford_refine_ls_scale 0.2904(6)
_oxford_reflns_number_all 3444
_oxford_reflns_threshold_expression_ref I>-10.0\s(I)
_oxford_structure_analysis_title '5061858 iac193'
_cod_data_source_file c1dt10849b.txt
_cod_data_source_block 1
_cod_depositor_comments
;
The following automatic conversions were performed:

'_symmetry_cell_setting' value 'Monoclinic' changed to 'monoclinic'
according to /home/saulius/struct/CIF-dictionaries/cif_core.dic
dictionary named 'cif_core.dic' version 2.4.1 from 2010-06-29.

Automatic conversion script
Id: cif_fix_values 1715 2011-07-08 13:25:40Z adriana 
;
_cod_original_sg_symbol_H-M 'P 1 21/c 1 '
_cod_original_formula_sum 'C16 H20 B1 N1 Ru1'
_cod_database_code 7016824

loop_
_symmetry_equiv_pos_as_xyz
x,y,z
-x,-y,-z
-x,y+1/2,-z+1/2
x,-y+1/2,z+1/2

loop_
_atom_site_label
_atom_site_type_symbol
_atom_site_fract_x
_atom_site_fract_y
_atom_site_fract_z
_atom_site_U_iso_or_equiv
_atom_site_occupancy
_atom_site_adp_type
_atom_site_refinement_flags_posn
Ru1 Ru 0.40437(3) 0.24570(2) 0.388414(14) 0.0306 1.0000 Uani .
B2 B 0.6127(6) 0.2406(4) 0.2937(3) 0.0371 1.0000 Uani .
C3 C 0.5535(5) 0.1218(3) 0.3165(2) 0.0389 1.0000 Uani .
C4 C 0.5661(6) 0.0874(3) 0.3944(2) 0.0426 1.0000 Uani .
C5 C 0.6325(5) 0.1638(4) 0.4530(2) 0.0418 1.0000 Uani .
C6 C 0.6841(5) 0.2755(4) 0.4357(2) 0.0421 1.0000 Uani .
C7 C 0.6760(5) 0.3162(3) 0.3588(2) 0.0392 1.0000 Uani .
C8 C 0.5945(6) 0.2824(4) 0.2083(3) 0.0477 1.0000 Uani .
N9 N 0.5861(7) 0.3128(5) 0.1460(2) 0.0710 1.0000 Uani .
C10 C 0.2073(5) 0.3857(3) 0.3818(2) 0.0382 1.0000 Uani .
C11 C 0.2123(5) 0.3386(3) 0.4582(2) 0.0359 1.0000 Uani .
C12 C 0.1598(5) 0.2219(3) 0.4531(2) 0.0342 1.0000 Uani .
C13 C 0.1231(5) 0.1944(4) 0.3742(2) 0.0387 1.0000 Uani .
C14 C 0.1500(5) 0.2962(4) 0.3285(2) 0.0385 1.0000 Uani .
C15 C 0.2391(6) 0.5067(4) 0.3606(3) 0.0519 1.0000 Uani .
C16 C 0.2526(6) 0.4030(4) 0.5310(2) 0.0504 1.0000 Uani .
C17 C 0.1383(6) 0.1437(4) 0.5206(3) 0.0482 1.0000 Uani .
C18 C 0.0602(6) 0.0818(4) 0.3427(3) 0.0487 1.0000 Uani .
C19 C 0.1156(7) 0.3084(4) 0.2440(2) 0.0542 1.0000 Uani .
H31 H 0.4864 0.0734 0.2790 0.0468 1.0000 Uiso R
H41 H 0.5100 0.0158 0.4098 0.0512 1.0000 Uiso R
H51 H 0.6246 0.1417 0.5070 0.0498 1.0000 Uiso R
H61 H 0.7035 0.3285 0.4782 0.0499 1.0000 Uiso R
H71 H 0.6940 0.3981 0.3504 0.0467 1.0000 Uiso R
H151 H 0.2732 0.5109 0.3077 0.0777 1.0000 Uiso R
H152 H 0.1307 0.5507 0.3664 0.0779 1.0000 Uiso R
H153 H 0.3357 0.5380 0.3933 0.0784 1.0000 Uiso R
H161 H 0.3019 0.3511 0.5698 0.0758 1.0000 Uiso R
H162 H 0.1450 0.4358 0.5494 0.0761 1.0000 Uiso R
H163 H 0.3395 0.4613 0.5221 0.0758 1.0000 Uiso R
H171 H 0.1456 0.0671 0.5039 0.0720 1.0000 Uiso R
H172 H 0.0233 0.1570 0.5422 0.0719 1.0000 Uiso R
H173 H 0.2359 0.1588 0.5583 0.0718 1.0000 Uiso R
H181 H 0.0891 0.0763 0.2898 0.0729 1.0000 Uiso R
H182 H -0.0682 0.0746 0.3467 0.0735 1.0000 Uiso R
H183 H 0.1186 0.0214 0.3712 0.0729 1.0000 Uiso R
H191 H 0.1289 0.2354 0.2199 0.0808 1.0000 Uiso R
H192 H -0.0059 0.3356 0.2322 0.0810 1.0000 Uiso R
H193 H 0.2013 0.3611 0.2229 0.0817 1.0000 Uiso R

loop_
_atom_site_aniso_label
_atom_site_aniso_U_11
_atom_site_aniso_U_22
_atom_site_aniso_U_33
_atom_site_aniso_U_23
_atom_site_aniso_U_13
_atom_site_aniso_U_12
Ru1 0.0283(2) 0.0340(2) 0.0297(2) 0.00086(11) 0.00198(13) 0.00137(11)
B2 0.036(2) 0.043(2) 0.033(2) 0.0022(16) 0.0065(17) 0.0071(16)
C3 0.037(2) 0.0405(19) 0.040(2) -0.0035(16) 0.0062(16) 0.0037(15)
C4 0.040(2) 0.0386(19) 0.050(2) 0.0067(16) 0.0092(18) 0.0104(16)
C5 0.0350(19) 0.056(2) 0.0347(19) 0.0056(17) -0.0013(15) 0.0146(17)
C6 0.0283(18) 0.060(2) 0.037(2) -0.0095(18) -0.0037(15) -0.0007(16)
C7 0.0261(17) 0.045(2) 0.047(2) 0.0007(17) 0.0021(15) -0.0030(14)
C8 0.050(2) 0.052(2) 0.041(2) 0.0021(18) 0.0059(19) 0.0038(19)
N9 0.086(3) 0.083(3) 0.044(2) 0.014(2) 0.009(2) 0.004(3)
C10 0.0275(18) 0.0404(19) 0.047(2) 0.0062(16) 0.0066(15) 0.0050(14)
C11 0.0293(17) 0.0386(18) 0.040(2) -0.0011(15) 0.0092(15) 0.0029(14)
C12 0.0260(16) 0.0404(18) 0.0364(19) 0.0021(15) 0.0043(14) 0.0015(14)
C13 0.0299(17) 0.040(2) 0.046(2) -0.0010(17) 0.0017(16) 0.0009(15)
C14 0.0281(18) 0.049(2) 0.039(2) 0.0047(17) -0.0018(15) 0.0078(16)
C15 0.051(3) 0.044(2) 0.061(3) 0.012(2) 0.016(2) 0.0075(19)
C16 0.051(3) 0.051(2) 0.050(2) -0.0092(19) 0.012(2) -0.0032(19)
C17 0.046(2) 0.050(2) 0.049(2) 0.0117(19) 0.0070(18) -0.0044(19)
C18 0.044(2) 0.050(2) 0.053(2) -0.0106(19) -0.0016(19) -0.0098(18)
C19 0.049(2) 0.070(3) 0.043(2) 0.008(2) -0.0051(19) 0.004(2)

loop_
_atom_type_symbol
_atom_type_scat_dispersion_real
_atom_type_scat_dispersion_imag
_atom_type_scat_Cromer_Mann_a1
_atom_type_scat_Cromer_Mann_b1
_atom_type_scat_Cromer_Mann_a2
_atom_type_scat_Cromer_Mann_b2
_atom_type_scat_Cromer_Mann_a3
_atom_type_scat_Cromer_Mann_b3
_atom_type_scat_Cromer_Mann_a4
_atom_type_scat_Cromer_Mann_b4
_atom_type_scat_Cromer_Mann_c
_atom_type_scat_source
C 0.0033 0.0016 2.3100 20.8439 1.0200 10.2075 1.5886 0.5687 0.8650 51.6512 0.2156 'International Tables Vol C 4.2.6.8 and 6.1.1.4'
H 0.0000 0.0000 0.4930 10.5109 0.3229 26.1257 0.1402 3.1424 0.0408 57.7998 0.0030 'International Tables Vol C 4.2.6.8 and 6.1.1.4'
Ru -1.2594 0.8363 19.2674 0.8085 12.9182 8.4347 4.8634 24.7997 1.5676 94.2928 5.3787 'International Tables Vol C 4.2.6.8 and 6.1.1.4'
B 0.0013 0.0007 2.0545 23.2185 1.3326 1.0210 1.0979 60.3498 0.7068 0.1403 -0.1932 'International Tables Vol C 4.2.6.8 and 6.1.1.4'
N 0.0061 0.0033 12.2126 0.0057 3.1322 9.8933 2.0125 28.9975 1.1663 0.5826 -11.5290 'International Tables Vol C 4.2.6.8 and 6.1.1.4'

loop_
_exptl_crystal_face_index_h
_exptl_crystal_face_index_k
_exptl_crystal_face_index_l
_exptl_crystal_face_perp_dist
1 0 0 0.110
-1 0 0 0.070
-1 0 12 0.003
-1 6 10 0.034
1 -1 -10 0.025
1 -6 -11 0.020
1 -2 -4 0.010

loop_
_geom_angle_atom_site_label_1
_geom_angle_atom_site_label_2
_geom_angle_atom_site_label_3
_geom_angle
_geom_angle_publ_flag
B2 Ru1 C3 39.19(14) yes
B2 Ru1 C4 68.69(15) yes
C3 Ru1 C4 37.01(15) yes
B2 Ru1 C5 80.42(16) yes
C3 Ru1 C5 67.46(15) yes
C4 Ru1 C5 37.71(16) yes
B2 Ru1 C6 68.27(17) yes
C3 Ru1 C6 80.68(16) yes
C4 Ru1 C6 67.83(17) yes
C5 Ru1 C6 36.97(16) yes
B2 Ru1 C7 38.49(16) yes
C3 Ru1 C7 69.48(15) yes
C4 Ru1 C7 80.59(15) yes
C5 Ru1 C7 66.90(15) yes
C6 Ru1 C7 36.99(15) yes
B2 Ru1 C10 116.29(15) yes
C3 Ru1 C10 143.00(15) yes
C4 Ru1 C10 171.22(16) yes
C5 Ru1 C10 147.56(16) yes
C6 Ru1 C10 120.37(16) yes
B2 Ru1 C11 151.02(14) yes
C3 Ru1 C11 167.52(15) yes
C4 Ru1 C11 138.83(14) yes
C5 Ru1 C11 115.70(15) yes
C6 Ru1 C11 109.23(15) yes
B2 Ru1 C12 163.03(18) yes
C3 Ru1 C12 129.74(15) yes
C4 Ru1 C12 108.90(15) yes
C5 Ru1 C12 108.24(15) yes
C6 Ru1 C12 127.35(15) yes
B2 Ru1 C13 125.19(17) yes
C3 Ru1 C13 104.20(15) yes
C4 Ru1 C13 106.51(16) yes
C5 Ru1 C13 130.16(16) yes
C6 Ru1 C13 163.62(17) yes
B2 Ru1 C14 104.59(16) yes
C3 Ru1 C14 110.03(15) yes
C4 Ru1 C14 134.52(17) yes
C5 Ru1 C14 168.89(17) yes
C6 Ru1 C14 154.10(19) yes
C7 Ru1 C10 107.85(14) yes
C7 Ru1 C11 123.01(14) yes
C10 Ru1 C11 38.21(14) yes
C7 Ru1 C12 158.27(16) yes
C10 Ru1 C12 64.10(14) yes
C11 Ru1 C12 38.11(13) yes
C7 Ru1 C13 159.35(16) yes
C10 Ru1 C13 64.73(14) yes
C11 Ru1 C13 64.18(15) yes
C12 Ru1 C13 38.22(15) yes
C7 Ru1 C14 123.11(15) yes
C10 Ru1 C14 38.68(15) yes
C11 Ru1 C14 64.36(15) yes
C12 Ru1 C14 64.44(14) yes
C13 Ru1 C14 38.97(16) yes
Ru1 B2 C3 68.3(2) yes
Ru1 B2 C7 69.0(2) yes
C3 B2 C7 115.6(4) yes
Ru1 B2 C8 129.6(3) yes
C3 B2 C8 121.5(4) yes
C7 B2 C8 122.8(4) yes
Ru1 C3 B2 72.5(2) yes
Ru1 C3 C4 70.6(2) yes
B2 C3 C4 120.3(4) yes
Ru1 C3 H31 120.0 no
B2 C3 H31 120.0 no
C4 C3 H31 118.8 no
Ru1 C4 C3 72.4(2) yes
Ru1 C4 C5 71.0(2) yes
C3 C4 C5 120.7(4) yes
Ru1 C4 H41 120.2 no
C3 C4 H41 119.6 no
C5 C4 H41 118.9 no
Ru1 C5 C4 71.3(2) yes
Ru1 C5 C6 72.0(2) yes
C4 C5 C6 121.6(4) yes
Ru1 C5 H51 122.0 no
C4 C5 H51 119.0 no
C6 C5 H51 118.7 no
Ru1 C6 C5 71.0(2) yes
Ru1 C6 C7 72.6(2) yes
C5 C6 C7 121.0(4) yes
Ru1 C6 H61 119.3 no
C5 C6 H61 118.0 no
C7 C6 H61 119.9 no
Ru1 C7 C6 70.4(2) yes
Ru1 C7 B2 72.5(2) yes
C6 C7 B2 120.7(4) yes
Ru1 C7 H71 121.4 no
C6 C7 H71 117.9 no
B2 C7 H71 120.6 no
B2 C8 N9 178.2(5) yes
Ru1 C10 C11 70.7(2) yes
Ru1 C10 C14 70.5(2) yes
C11 C10 C14 107.8(3) yes
Ru1 C10 C15 128.2(3) yes
C11 C10 C15 126.7(4) yes
C14 C10 C15 125.3(4) yes
Ru1 C11 C10 71.1(2) yes
Ru1 C11 C12 70.51(19) yes
C10 C11 C12 108.4(3) yes
Ru1 C11 C16 127.5(3) yes
C10 C11 C16 125.7(4) yes
C12 C11 C16 125.8(3) yes
Ru1 C12 C11 71.39(19) yes
Ru1 C12 C13 70.4(2) yes
C11 C12 C13 108.7(3) yes
Ru1 C12 C17 126.5(3) yes
C11 C12 C17 125.1(4) yes
C13 C12 C17 126.1(4) yes
Ru1 C13 C12 71.4(2) yes
Ru1 C13 C14 71.5(2) yes
C12 C13 C14 108.2(4) yes
Ru1 C13 C18 124.7(3) yes
C12 C13 C18 126.6(4) yes
C14 C13 C18 125.1(4) yes
Ru1 C14 C13 69.6(2) yes
Ru1 C14 C10 70.8(2) yes
C13 C14 C10 106.9(4) yes
Ru1 C14 C19 127.2(3) yes
C13 C14 C19 126.6(4) yes
C10 C14 C19 126.4(4) yes
C10 C15 H151 109.6 no
C10 C15 H152 110.4 no
H151 C15 H152 108.7 no
C10 C15 H153 109.8 no
H151 C15 H153 109.0 no
H152 C15 H153 109.4 no
C11 C16 H161 109.1 no
C11 C16 H162 110.4 no
H161 C16 H162 108.6 no
C11 C16 H163 109.8 no
H161 C16 H163 109.2 no
H162 C16 H163 109.8 no
C12 C17 H171 109.5 no
C12 C17 H172 109.2 no
H171 C17 H172 109.8 no
C12 C17 H173 108.4 no
H171 C17 H173 109.3 no
H172 C17 H173 110.6 no
C13 C18 H181 109.5 no
C13 C18 H182 110.2 no
H181 C18 H182 109.0 no
C13 C18 H183 109.9 no
H181 C18 H183 109.5 no
H182 C18 H183 108.8 no
C14 C19 H191 109.1 no
C14 C19 H192 111.2 no
H191 C19 H192 108.2 no
C14 C19 H193 110.3 no
H191 C19 H193 109.1 no
H192 C19 H193 108.9 no

loop_
_geom_bond_atom_site_label_1
_geom_bond_atom_site_label_2
_geom_bond_distance
_geom_bond_publ_flag
Ru1 B2 2.294(4) yes
Ru1 C3 2.234(4) yes
Ru1 C4 2.210(4) yes
Ru1 C5 2.206(4) yes
Ru1 C6 2.218(4) yes
Ru1 C7 2.246(4) yes
Ru1 C10 2.195(4) yes
Ru1 C11 2.191(3) yes
Ru1 C12 2.179(4) yes
Ru1 C13 2.166(4) yes
Ru1 C14 2.191(4) yes
B2 C3 1.520(6) yes
B2 C7 1.497(6) yes
B2 C8 1.562(6) yes
C3 C4 1.411(6) yes
C3 H31 0.983 no
C4 C5 1.427(6) yes
C4 H41 0.979 no
C5 C6 1.403(6) yes
C5 H51 0.977 no
C6 C7 1.417(6) yes
C6 H61 0.972 no
C7 H71 0.983 no
C8 N9 1.137(6) yes
C10 C11 1.435(5) yes
C10 C14 1.453(6) yes
C10 C15 1.489(5) yes
C11 C12 1.427(5) yes
C11 C16 1.493(5) yes
C12 C13 1.422(6) yes
C12 C17 1.503(5) yes
C13 C14 1.453(6) yes
C13 C18 1.497(6) yes
C14 C19 1.485(6) yes
C15 H151 0.963 no
C15 H152 0.960 no
C15 H153 0.965 no
C16 H161 0.968 no
C16 H162 0.949 no
C16 H163 0.955 no
C17 H171 0.948 no
C17 H172 0.954 no
C17 H173 0.970 no
C18 H181 0.952 no
C18 H182 0.956 no
C18 H183 0.958 no
C19 H191 0.961 no
C19 H192 0.966 no
C19 H193 0.967 no

loop_
_geom_hbond_atom_site_label_D
_geom_hbond_atom_site_label_H
_geom_hbond_atom_site_label_A
_geom_hbond_site_symmetry_A
_geom_hbond_angle_DHA
_geom_hbond_distance_DH
_geom_hbond_distance_HA
_geom_hbond_distance_DA
_geom_hbond_publ_flag
C5 H51 N9 4_555 152 0.98 2.50 3.393(6) yes
